data_7032478
loop_
_publ_author_name
'Happ, Peter'
'Rentschler, Eva'

_publ_section_title
;
 Enforcement of a high-spin ground state for the first 3d heterometallic
 12-metallacrown-4 complex.
;
_journal_issue 41
_journal_name_full 'Dalton transactions (Cambridge, England : 2003)'
_journal_page_first 15308
_journal_page_last 15312
_journal_paper_doi 10.1039/c4dt02275k
_journal_volume 43
_journal_year 2014
_chemical_formula_moiety 'C28 H16 Cu5 N4 O12 2-, 2(C6 H16 N 1+)'
_chemical_formula_sum 'C40 H48 Cu5 N6 O12'
_chemical_formula_weight 1122.58
_chemical_name_systematic
;
bis(Tetraethylammonium)
tetrakis(\m~3~-salicylhydroximato-N,O,O,O',O'')-penta-copper(ii)
;
_space_group_IT_number 14
_symmetry_cell_setting monoclinic
_symmetry_space_group_name_Hall '-P 2ybc'
_symmetry_space_group_name_H-M 'P 1 21/c 1'
_atom_sites_solution_hydrogens geom
_atom_sites_solution_primary direct
_atom_sites_solution_secondary difmap
_audit_creation_method SHELXL-97
_audit_update_record
;
2013-10-16 # Formatted by publCIF
;
_cell_angle_alpha 90.00
_cell_angle_beta 107.039(2)
_cell_angle_gamma 90.00
_cell_formula_units_Z 2
_cell_length_a 9.5697(7)
_cell_length_b 18.8080(13)
_cell_length_c 11.8032(9)
_cell_measurement_reflns_used 6382
_cell_measurement_temperature 173(2)
_cell_measurement_theta_max 28.0785
_cell_measurement_theta_min 2.4755
_cell_volume 2031.2(3)
_computing_cell_refinement 'SAINT V7.68A (Bruker AXS, 2009)'
_computing_data_collection 'APEX V2.0 (Bruker, 2006)'
_computing_data_reduction 'SAINT V7.68A (Bruker AXS, 2009)'
_computing_molecular_graphics
;
Mercury 3.0 (Macrae et al., 2006); ORTEP-3  2.02 (Farrugia, 1997); Diamond 3.2g
(Brandenburg, 2011)
;
_computing_publication_material
;
SHELXL-97 (Sheldrick, 2008); Diamond 3.2g (Brandenburg, 2011); publCIF 1.9.9_c
(Westrip, 2010)
;
_computing_structure_refinement 'SHELXL-97 (Sheldrick, 2008)'
_computing_structure_solution 'WinGX 1.80.05 (Farrugia, 1999); SIR97 (Altomare et al., 1999)'
_diffrn_ambient_temperature 173(2)
_diffrn_measured_fraction_theta_full 0.999
_diffrn_measured_fraction_theta_max 0.999
_diffrn_measurement_device_type 'Bruker SMART APEX II CCD'
_diffrn_measurement_method '\k-geometry diffractometry'
_diffrn_radiation_monochromator graphite
_diffrn_radiation_source 'fine-focus sealed tube'
_diffrn_radiation_type MoK\a
_diffrn_radiation_wavelength 0.71073
_diffrn_reflns_av_R_equivalents 0.0825
_diffrn_reflns_av_sigmaI/netI 0.0570
_diffrn_reflns_limit_h_max 9
_diffrn_reflns_limit_h_min -12
_diffrn_reflns_limit_k_max 24
_diffrn_reflns_limit_k_min -24
_diffrn_reflns_limit_l_max 15
_diffrn_reflns_limit_l_min -15
_diffrn_reflns_number 19690
_diffrn_reflns_theta_full 28.14
_diffrn_reflns_theta_max 28.14
_diffrn_reflns_theta_min 2.10
_exptl_absorpt_coefficient_mu 2.648
_exptl_absorpt_correction_T_max 0.5042
_exptl_absorpt_correction_T_min 0.3069
_exptl_absorpt_correction_type multi-scan
_exptl_absorpt_process_details 'MULABS (Spek, 2009; Blessing, 1995)'
_exptl_crystal_colour green
_exptl_crystal_density_diffrn 1.835
_exptl_crystal_density_method 'not measured'
_exptl_crystal_description block
_exptl_crystal_F_000 1142
_exptl_crystal_size_max 0.47
_exptl_crystal_size_mid 0.45
_exptl_crystal_size_min 0.24
_refine_diff_density_max 0.529
_refine_diff_density_min -0.547
_refine_diff_density_rms 0.083
_refine_ls_extinction_method none
_refine_ls_goodness_of_fit_ref 1.021
_refine_ls_hydrogen_treatment mixed
_refine_ls_matrix_type full
_refine_ls_number_parameters 350
_refine_ls_number_reflns 4967
_refine_ls_number_restraints 47
_refine_ls_restrained_S_all 1.024
_refine_ls_R_factor_all 0.0476
_refine_ls_R_factor_gt 0.0343
_refine_ls_shift/su_max 0.000
_refine_ls_shift/su_mean 0.000
_refine_ls_structure_factor_coef Fsqd
_refine_ls_weighting_details 'calc w=1/[\s^2^(Fo^2^)+(0.0300P)^2^+0.0000P] where P=(Fo^2^+2Fc^2^)/3'
_refine_ls_weighting_scheme calc
_refine_ls_wR_factor_gt 0.0758
_refine_ls_wR_factor_ref 0.0795
_reflns_number_gt 3944
_reflns_number_total 4967
_reflns_threshold_expression >2\s(I)
_cod_data_source_file c4dt02275k2.cif
_cod_data_source_block xf335
_cod_depositor_comments 'Adding full bibliography for 7032478--7032479.cif.'
_cod_original_sg_symbol_H-M P21/c
_cod_database_code 7032478

loop_
_symmetry_equiv_pos_as_xyz
'x, y, z'
'-x, y+1/2, -z+1/2'
'-x, -y, -z'
'x, -y-1/2, z-1/2'

loop_
_atom_site_label
_atom_site_type_symbol
_atom_site_fract_x
_atom_site_fract_y
_atom_site_fract_z
_atom_site_U_iso_or_equiv
_atom_site_adp_type
_atom_site_occupancy
_atom_site_symmetry_multiplicity
_atom_site_calc_flag
_atom_site_refinement_flags
_atom_site_disorder_group
Cu1 Cu 0.0000 0.0000 0.0000 0.01709(11) Uani 1 2 d SD .
Cu2 Cu -0.22971(4) 0.110064(19) 0.06100(3) 0.01571(9) Uani 0.8646(8) 1 d PD 1
Cu3 Cu 0.24865(3) 0.050933(19) 0.23715(3) 0.01618(9) Uani 0.8646(8) 1 d PD 1
O1 O -0.0326(2) 0.08260(11) 0.08083(17) 0.0188(4) Uani 0.8646(8) 1 d PD 1
O2 O -0.1325(2) 0.16102(11) 0.20822(18) 0.0194(4) Uani 0.8646(8) 1 d PD 1
O3 O 0.3103(2) 0.09617(11) 0.38755(17) 0.0196(4) Uani 0.8646(8) 1 d PD 1
N1 N 0.0644(3) 0.09901(13) 0.1927(2) 0.0159(6) Uani 0.8646(8) 1 d PD 1
C1 C 0.0012(3) 0.14081(15) 0.2528(2) 0.0160(5) Uani 0.8646(8) 1 d PD 1
C2 C 0.0857(4) 0.16223(18) 0.3738(2) 0.0159(5) Uani 0.8646(8) 1 d PD 1
C3 C 0.2247(4) 0.13526(15) 0.4353(3) 0.0172(6) Uani 0.8646(8) 1 d PD 1
C4 C 0.2790(3) 0.14966(17) 0.5567(3) 0.0203(6) Uani 0.8646(8) 1 d PD 1
H4 H 0.3694 0.1292 0.6006 0.024 Uiso 0.8646(8) 1 calc PR 1
C5 C 0.2046(4) 0.19305(19) 0.6149(3) 0.0230(8) Uani 0.8646(8) 1 d PD 1
H5 H 0.2430 0.2010 0.6977 0.028 Uiso 0.8646(8) 1 calc PR 1
C6 C 0.0741(4) 0.22477(19) 0.5518(3) 0.0246(8) Uani 0.8646(8) 1 d PD 1
H6 H 0.0259 0.2571 0.5896 0.030 Uiso 0.8646(8) 1 calc PR 1
C7 C 0.0153(3) 0.20867(18) 0.4334(3) 0.0212(6) Uani 0.8646(8) 1 d PD 1
H7 H -0.0752 0.2295 0.3906 0.025 Uiso 0.8646(8) 1 calc PR 1
O4 O 0.1767(2) -0.02048(11) 0.11986(17) 0.0192(4) Uani 0.8646(8) 1 d PD 1
O5 O 0.4338(2) 0.00958(11) 0.23558(18) 0.0191(4) Uani 0.8646(8) 1 d PD 1
O6 O 0.4204(2) -0.14192(12) -0.04214(19) 0.0232(5) Uani 0.8646(8) 1 d PD 1
N2 N 0.2876(3) -0.0533(3) 0.0810(3) 0.0171(6) Uani 0.8646(8) 1 d PD 1
C8 C 0.4171(3) -0.03405(15) 0.1468(2) 0.0164(5) Uani 0.8646(8) 1 d PD 1
C9 C 0.5478(3) -0.06285(17) 0.1200(3) 0.0155(5) Uani 0.8646(8) 1 d PD 1
C10 C 0.5418(3) -0.11445(17) 0.0312(3) 0.0179(6) Uani 0.8646(8) 1 d PD 1
C11 C 0.6758(4) -0.13939(17) 0.0195(3) 0.0240(7) Uani 0.8646(8) 1 d P 1
H11 H 0.6747 -0.1745 -0.0386 0.029 Uiso 0.8646(8) 1 calc PR 1
C12 C 0.8091(3) -0.11421(19) 0.0901(3) 0.0231(7) Uani 0.8646(8) 1 d P 1
H12 H 0.8974 -0.1329 0.0810 0.028 Uiso 0.8646(8) 1 calc PR 1
C13 C 0.8144(3) -0.06147(18) 0.1747(3) 0.0215(7) Uani 0.8646(8) 1 d P 1
H13 H 0.9053 -0.0430 0.2218 0.026 Uiso 0.8646(8) 1 calc PR 1
C14 C 0.6847(4) -0.03690(16) 0.1881(3) 0.0200(6) Uani 0.8646(8) 1 d P 1
H14 H 0.6876 -0.0011 0.2454 0.024 Uiso 0.8646(8) 1 calc PR 1
Cu2B Cu -0.1111(2) 0.12199(13) 0.1493(2) 0.0191(6) Uani 0.1354(8) 1 d PD 2
Cu3B Cu 0.3256(2) 0.00792(13) 0.1884(2) 0.0200(6) Uani 0.1354(8) 1 d PD 2
O1B O 0.1330(10) -0.0754(6) -0.0004(8) 0.0188(4) Uani 0.1354(8) 1 d PD 2
N1B N 0.2809(13) -0.059(2) 0.059(3) 0.0159(6) Uani 0.1354(8) 1 d PD 2
C1B C 0.3705(11) -0.0946(8) 0.0126(12) 0.0160(5) Uani 0.1354(8) 1 d PD 2
O2B O 0.3237(9) -0.1355(7) -0.0775(9) 0.0194(4) Uani 0.1354(8) 1 d PD 2
O3B O 0.5267(9) -0.0104(7) 0.2319(10) 0.0196(4) Uani 0.1354(8) 1 d PD 2
C2B C 0.5300(10) -0.0879(8) 0.0698(12) 0.0159(5) Uani 0.1354(8) 1 d PGD 2
C3B C 0.5980(15) -0.0451(7) 0.1661(12) 0.0172(6) Uani 0.1354(8) 1 d PGD 2
C4B C 0.7497(15) -0.0414(8) 0.2062(11) 0.0203(6) Uani 0.1354(8) 1 d PGD 2
H4B H 0.7962 -0.0121 0.2721 0.024 Uiso 0.1354(8) 1 calc PR 2
C5B C 0.8332(10) -0.0805(10) 0.1501(15) 0.0230(8) Uani 0.1354(8) 1 d PGD 2
H5B H 0.9369 -0.0780 0.1775 0.028 Uiso 0.1354(8) 1 calc PR 2
C6B C 0.7652(17) -0.1234(9) 0.0538(14) 0.0246(8) Uani 0.1354(8) 1 d PGD 2
H6B H 0.8223 -0.1501 0.0154 0.030 Uiso 0.1354(8) 1 calc PR 2
C7B C 0.6136(17) -0.1271(7) 0.0136(11) 0.0212(6) Uani 0.1354(8) 1 d PGD 2
H7B H 0.5670 -0.1563 -0.0522 0.025 Uiso 0.1354(8) 1 calc PR 2
O4B O 0.1286(8) 0.0337(6) 0.1415(8) 0.0192(4) Uani 0.1354(8) 1 d PD 2
N2B N 0.0795(13) 0.0796(10) 0.2163(12) 0.0171(6) Uani 0.1354(8) 1 d PD 2
C8B C 0.1884(12) 0.0949(8) 0.3089(11) 0.0164(5) Uani 0.1354(8) 1 d PD 2
O5B O 0.3171(11) 0.0691(6) 0.3231(9) 0.0191(4) Uani 0.1354(8) 1 d PD 2
O6B O -0.0781(13) 0.1881(6) 0.2724(9) 0.0232(5) Uani 0.1354(8) 1 d PD 2
C9B C 0.151(2) 0.1436(7) 0.3929(13) 0.0155(5) Uani 0.1354(8) 1 d PGD 2
C10B C 0.0320(15) 0.1889(9) 0.3751(10) 0.0179(6) Uani 0.1354(8) 1 d PGD 2
C11B C 0.0140(14) 0.2289(8) 0.4688(18) 0.0240(7) Uani 0.1354(8) 1 d PG 2
H11B H -0.0675 0.2599 0.4566 0.029 Uiso 0.1354(8) 1 calc PR 2
C12B C 0.115(2) 0.2236(10) 0.5803(13) 0.0231(7) Uani 0.1354(8) 1 d PG 2
H12B H 0.1027 0.2510 0.6443 0.028 Uiso 0.1354(8) 1 calc PR 2
C13B C 0.2343(17) 0.1783(11) 0.5981(11) 0.0215(7) Uani 0.1354(8) 1 d PG 2
H13B H 0.3035 0.1747 0.6743 0.026 Uiso 0.1354(8) 1 calc PR 2
C14B C 0.2524(14) 0.1383(8) 0.5044(18) 0.0200(6) Uani 0.1354(8) 1 d PG 2
H14B H 0.3339 0.1073 0.5166 0.024 Uiso 0.1354(8) 1 calc PR 2
N3 N 0.6100(2) 0.12984(12) 0.46102(18) 0.0193(4) Uani 1 1 d . .
H3N H 0.514(3) 0.1252(16) 0.458(3) 0.023 Uiso 1 1 d . .
C15 C 0.6064(3) 0.15577(15) 0.3382(2) 0.0239(6) Uani 1 1 d . .
H15A H 0.7070 0.1671 0.3370 0.029 Uiso 1 1 calc R .
H15B H 0.5681 0.1175 0.2798 0.029 Uiso 1 1 calc R .
C16 C 0.5120(4) 0.22062(16) 0.3038(3) 0.0342(7) Uani 1 1 d . .
H16A H 0.5128 0.2365 0.2249 0.051 Uiso 1 1 calc R .
H16B H 0.5498 0.2586 0.3615 0.051 Uiso 1 1 calc R .
H16C H 0.4116 0.2091 0.3025 0.051 Uiso 1 1 calc R .
C17 C 0.6743(3) 0.05598(14) 0.4850(2) 0.0215(5) Uani 1 1 d . .
H17A H 0.6613 0.0385 0.5604 0.026 Uiso 1 1 calc R .
H17B H 0.6192 0.0238 0.4210 0.026 Uiso 1 1 calc R .
C18 C 0.8346(3) 0.05199(17) 0.4928(3) 0.0339(7) Uani 1 1 d . .
H18A H 0.8685 0.0028 0.5082 0.051 Uiso 1 1 calc R .
H18B H 0.8907 0.0826 0.5574 0.051 Uiso 1 1 calc R .
H18C H 0.8485 0.0680 0.4178 0.051 Uiso 1 1 calc R .
C19 C 0.6810(3) 0.18401(15) 0.5539(2) 0.0261(6) Uani 1 1 d . .
H19A H 0.6172 0.2265 0.5428 0.031 Uiso 1 1 calc R .
H19B H 0.7748 0.1989 0.5417 0.031 Uiso 1 1 calc R .
C20 C 0.7103(4) 0.15803(18) 0.6802(3) 0.0373(7) Uani 1 1 d . .
H20A H 0.7573 0.1959 0.7352 0.056 Uiso 1 1 calc R .
H20B H 0.7747 0.1164 0.6928 0.056 Uiso 1 1 calc R .
H20C H 0.6177 0.1449 0.6944 0.056 Uiso 1 1 calc R .

loop_
_atom_site_aniso_label
_atom_site_aniso_U_11
_atom_site_aniso_U_22
_atom_site_aniso_U_33
_atom_site_aniso_U_23
_atom_site_aniso_U_13
_atom_site_aniso_U_12
Cu1 0.0143(2) 0.0213(2) 0.0151(2) -0.00514(17) 0.00345(15) 0.00356(17)
Cu2 0.01436(16) 0.01732(18) 0.01571(17) -0.00351(14) 0.00481(12) 0.00227(14)
Cu3 0.01437(16) 0.01983(18) 0.01419(16) -0.00349(14) 0.00392(12) 0.00244(14)
O1 0.0137(9) 0.0263(11) 0.0144(9) -0.0070(8) 0.0010(7) 0.0036(8)
O2 0.0179(10) 0.0220(11) 0.0195(10) -0.0082(9) 0.0074(8) 0.0010(8)
O3 0.0176(10) 0.0248(11) 0.0159(10) -0.0058(8) 0.0039(7) 0.0018(8)
N1 0.0170(12) 0.0167(14) 0.0129(12) -0.0031(10) 0.0025(9) 0.0011(10)
C1 0.0183(13) 0.0139(13) 0.0172(13) 0.0007(10) 0.0074(10) -0.0023(11)
C2 0.0163(13) 0.0167(14) 0.0165(13) -0.0028(11) 0.0078(10) -0.0032(11)
C3 0.0217(15) 0.0165(13) 0.0154(14) -0.0035(11) 0.0085(11) -0.0054(12)
C4 0.0195(14) 0.0256(16) 0.0165(13) -0.0044(12) 0.0062(12) -0.0018(13)
C5 0.0262(17) 0.0293(19) 0.0164(14) -0.0130(13) 0.0110(12) -0.0103(15)
C6 0.0239(18) 0.0258(17) 0.0277(19) -0.0132(14) 0.0130(15) -0.0048(15)
C7 0.0213(14) 0.0213(16) 0.0236(17) -0.0085(12) 0.0107(12) -0.0040(12)
O4 0.0157(9) 0.0248(11) 0.0179(10) -0.0057(8) 0.0061(7) 0.0052(8)
O5 0.0130(10) 0.0245(11) 0.0182(10) -0.0065(8) 0.0024(8) 0.0010(8)
O6 0.0153(10) 0.0262(12) 0.0266(11) -0.0089(9) 0.0039(8) 0.0025(9)
N2 0.0141(11) 0.0212(16) 0.016(2) -0.0018(13) 0.0052(10) 0.0044(10)
C8 0.0185(13) 0.0165(14) 0.0146(13) 0.0020(11) 0.0053(10) 0.0031(11)
C9 0.0167(13) 0.0153(14) 0.0151(13) 0.0018(10) 0.0055(10) 0.0016(11)
C10 0.0158(13) 0.0188(15) 0.0197(14) 0.0001(11) 0.0061(11) 0.0026(12)
C11 0.0201(15) 0.0264(17) 0.0281(16) -0.0050(13) 0.0109(12) 0.0031(13)
C12 0.0138(13) 0.0292(18) 0.0284(17) 0.0007(15) 0.0094(12) 0.0041(13)
C13 0.0182(14) 0.0271(17) 0.0194(15) 0.0003(13) 0.0056(11) -0.0024(13)
C14 0.0175(14) 0.0227(16) 0.0200(14) 0.0005(12) 0.0058(11) 0.0009(12)
Cu2B 0.0169(11) 0.0217(13) 0.0198(12) -0.0037(10) 0.0072(9) -0.0036(9)
Cu3B 0.0179(13) 0.0236(13) 0.0214(12) -0.0047(9) 0.0104(10) 0.0002(10)
O1B 0.0137(9) 0.0263(11) 0.0144(9) -0.0070(8) 0.0010(7) 0.0036(8)
N1B 0.0170(12) 0.0167(14) 0.0129(12) -0.0031(10) 0.0025(9) 0.0011(10)
C1B 0.0183(13) 0.0139(13) 0.0172(13) 0.0007(10) 0.0074(10) -0.0023(11)
O2B 0.0179(10) 0.0220(11) 0.0195(10) -0.0082(9) 0.0074(8) 0.0010(8)
O3B 0.0176(10) 0.0248(11) 0.0159(10) -0.0058(8) 0.0039(7) 0.0018(8)
C2B 0.0163(13) 0.0167(14) 0.0165(13) -0.0028(11) 0.0078(10) -0.0032(11)
C3B 0.0217(15) 0.0165(13) 0.0154(14) -0.0035(11) 0.0085(11) -0.0054(12)
C4B 0.0195(14) 0.0256(16) 0.0165(13) -0.0044(12) 0.0062(12) -0.0018(13)
C5B 0.0262(17) 0.0293(19) 0.0164(14) -0.0130(13) 0.0110(12) -0.0103(15)
C6B 0.0239(18) 0.0258(17) 0.0277(19) -0.0132(14) 0.0130(15) -0.0048(15)
C7B 0.0213(14) 0.0213(16) 0.0236(17) -0.0085(12) 0.0107(12) -0.0040(12)
O4B 0.0157(9) 0.0248(11) 0.0179(10) -0.0057(8) 0.0061(7) 0.0052(8)
N2B 0.0141(11) 0.0212(16) 0.016(2) -0.0018(13) 0.0052(10) 0.0044(10)
C8B 0.0185(13) 0.0165(14) 0.0146(13) 0.0020(11) 0.0053(10) 0.0031(11)
O5B 0.0130(10) 0.0245(11) 0.0182(10) -0.0065(8) 0.0024(8) 0.0010(8)
O6B 0.0153(10) 0.0262(12) 0.0266(11) -0.0089(9) 0.0039(8) 0.0025(9)
C9B 0.0167(13) 0.0153(14) 0.0151(13) 0.0018(10) 0.0055(10) 0.0016(11)
C10B 0.0158(13) 0.0188(15) 0.0197(14) 0.0001(11) 0.0061(11) 0.0026(12)
C11B 0.0201(15) 0.0264(17) 0.0281(16) -0.0050(13) 0.0109(12) 0.0031(13)
C12B 0.0138(13) 0.0292(18) 0.0284(17) 0.0007(15) 0.0094(12) 0.0041(13)
C13B 0.0182(14) 0.0271(17) 0.0194(15) 0.0003(13) 0.0056(11) -0.0024(13)
C14B 0.0175(14) 0.0227(16) 0.0200(14) 0.0005(12) 0.0058(11) 0.0009(12)
N3 0.0183(10) 0.0205(11) 0.0203(11) 0.0015(8) 0.0072(8) 0.0016(9)
C15 0.0281(14) 0.0251(14) 0.0210(13) 0.0013(11) 0.0109(10) -0.0009(12)
C16 0.0399(17) 0.0325(17) 0.0308(16) 0.0132(13) 0.0115(13) 0.0059(14)
C17 0.0208(12) 0.0175(13) 0.0253(13) 0.0008(11) 0.0054(10) 0.0000(10)
C18 0.0241(14) 0.0247(15) 0.0520(19) 0.0009(14) 0.0097(13) 0.0071(12)
C19 0.0321(15) 0.0232(14) 0.0233(13) -0.0023(11) 0.0087(11) -0.0025(12)
C20 0.051(2) 0.0349(17) 0.0234(15) -0.0030(13) 0.0068(13) -0.0003(15)

loop_
_atom_type_symbol
_atom_type_description
_atom_type_scat_dispersion_real
_atom_type_scat_dispersion_imag
_atom_type_scat_source
C C 0.0033 0.0016 'International Tables Vol C Tables 4.2.6.8 and 6.1.1.4'
H H 0.0000 0.0000 'International Tables Vol C Tables 4.2.6.8 and 6.1.1.4'
N N 0.0061 0.0033 'International Tables Vol C Tables 4.2.6.8 and 6.1.1.4'
O O 0.0106 0.0060 'International Tables Vol C Tables 4.2.6.8 and 6.1.1.4'
Cu Cu 0.3201 1.2651 'International Tables Vol C Tables 4.2.6.8 and 6.1.1.4'

loop_
_geom_angle_atom_site_label_1
_geom_angle_atom_site_label_2
_geom_angle_atom_site_label_3
_geom_angle
_geom_angle_site_symmetry_1
_geom_angle_site_symmetry_3
O4B Cu1 O4B 180.0(7) 3 .
O4B Cu1 O1 124.4(3) 3 .
O4B Cu1 O1 55.6(3) . .
O4B Cu1 O1 55.6(3) 3 3
O4B Cu1 O1 124.4(3) . 3
O1 Cu1 O1 180.00(14) . 3
O4B Cu1 O4 36.4(3) 3 3
O4B Cu1 O4 143.6(3) . 3
O1 Cu1 O4 88.10(8) . 3
O1 Cu1 O4 91.90(8) 3 3
O4B Cu1 O4 143.6(3) 3 .
O4B Cu1 O4 36.4(3) . .
O1 Cu1 O4 91.90(8) . .
O1 Cu1 O4 88.10(8) 3 .
O4 Cu1 O4 180.00(12) 3 .
O4B Cu1 O1B 90.6(4) 3 .
O4B Cu1 O1B 89.4(4) . .
O1 Cu1 O1B 145.0(3) . .
O1 Cu1 O1B 35.0(3) 3 .
O4 Cu1 O1B 126.8(3) 3 .
O4 Cu1 O1B 53.2(3) . .
O4B Cu1 O1B 89.4(4) 3 3
O4B Cu1 O1B 90.6(4) . 3
O1 Cu1 O1B 35.0(3) . 3
O1 Cu1 O1B 145.0(3) 3 3
O4 Cu1 O1B 53.2(3) 3 3
O4 Cu1 O1B 126.8(3) . 3
O1B Cu1 O1B 180.0(6) . 3
O6 Cu2 O1 177.07(9) 3 .
O6 Cu2 N2 92.98(11) 3 3
O1 Cu2 N2 88.77(10) . 3
O6 Cu2 O2 98.15(8) 3 .
O1 Cu2 O2 80.10(8) . .
N2 Cu2 O2 168.87(10) 3 .
O3 Cu3 O4 160.23(9) . .
O3 Cu3 N1 93.05(9) . .
O4 Cu3 N1 91.52(10) . .
O3 Cu3 O5 98.87(8) . .
O4 Cu3 O5 81.20(8) . .
N1 Cu3 O5 163.31(10) . .
N1 O1 Cu1 119.43(16) . .
N1 O1 Cu2 114.39(16) . .
Cu1 O1 Cu2 117.62(10) . .
C1 O2 Cu2 111.92(17) . .
C3 O3 Cu3 125.3(2) . .
C1 N1 O1 110.8(2) . .
C1 N1 Cu3 131.8(2) . .
O1 N1 Cu3 117.04(17) . .
O2 C1 N1 120.9(3) . .
O2 C1 C2 120.7(3) . .
N1 C1 C2 118.4(3) . .
C3 C2 C7 118.9(3) . .
C3 C2 C1 124.5(3) . .
C7 C2 C1 116.4(3) . .
O3 C3 C4 116.5(3) . .
O3 C3 C2 125.5(3) . .
C4 C3 C2 117.9(2) . .
C5 C4 C3 121.9(3) . .
C5 C4 H4 119.0 . .
C3 C4 H4 119.0 . .
C6 C5 C4 119.9(3) . .
C6 C5 H5 120.1 . .
C4 C5 H5 120.1 . .
C7 C6 C5 119.0(3) . .
C7 C6 H6 120.5 . .
C5 C6 H6 120.5 . .
C6 C7 C2 121.9(3) . .
C6 C7 H7 119.0 . .
C2 C7 H7 119.0 . .
N2 O4 Cu1 115.81(18) . .
N2 O4 Cu3 113.45(17) . .
Cu1 O4 Cu3 116.81(10) . .
C8 O5 Cu3 111.25(17) . .
C10 O6 Cu2 126.0(2) . 3
C8 N2 O4 110.8(2) . .
C8 N2 Cu2 130.7(2) . 3
O4 N2 Cu2 118.19(18) . 3
O5 C8 N2 121.7(3) . .
O5 C8 C9 119.3(3) . .
N2 C8 C9 119.0(3) . .
C14 C9 C10 119.3(3) . .
C14 C9 C8 117.0(3) . .
C10 C9 C8 123.7(3) . .
O6 C10 C11 116.9(3) . .
O6 C10 C9 125.8(3) . .
C11 C10 C9 117.4(3) . .
C12 C11 C10 122.0(3) . .
C12 C11 H11 119.0 . .
C10 C11 H11 119.0 . .
C11 C12 C13 120.4(3) . .
C11 C12 H12 119.8 . .
C13 C12 H12 119.8 . .
C14 C13 C12 118.3(3) . .
C14 C13 H13 120.8 . .
C12 C13 H13 120.8 . .
C13 C14 C9 122.5(3) . .
C13 C14 H14 118.7 . .
C9 C14 H14 118.7 . .
O6B Cu2B O1B 164.7(6) . 3
O6B Cu2B N2B 91.8(5) . .
O1B Cu2B N2B 91.3(4) 3 .
O6B Cu2B O2B 99.6(5) . 3
O1B Cu2B O2B 81.0(4) 3 3
N2B Cu2B O2B 163.0(7) . 3
O4B Cu3B O3B 175.3(6) . .
O4B Cu3B N1B 88.0(5) . .
O3B Cu3B N1B 93.9(5) . .
O4B Cu3B O5B 79.2(4) . .
O3B Cu3B O5B 99.7(4) . .
N1B Cu3B O5B 164.2(7) . .
N1B O1B Cu1 114.2(12) . .
N1B O1B Cu2B 112.0(8) . 3
Cu1 O1B Cu2B 116.6(5) . 3
C1B N1B O1B 111.3(8) . .
C1B N1B Cu3B 129.4(9) . .
O1B N1B Cu3B 119.3(8) . .
O2B C1B N1B 122.2(10) . .
O2B C1B C2B 119.4(10) . .
N1B C1B C2B 118.4(10) . .
C1B O2B Cu2B 110.1(7) . 3
C3B O3B Cu3B 125.9(9) . .
C3B C2B C7B 120.0 . .
C3B C2B C1B 126.5(11) . .
C7B C2B C1B 113.4(11) . .
O3B C3B C4B 115.8(12) . .
O3B C3B C2B 123.9(12) . .
C4B C3B C2B 120.0 . .
C3B C4B C5B 120.0 . .
C3B C4B H4B 120.0 . .
C5B C4B H4B 120.0 . .
C4B C5B C6B 120.0 . .
C4B C5B H5B 120.0 . .
C6B C5B H5B 120.0 . .
C5B C6B C7B 120.0 . .
C5B C6B H6B 120.0 . .
C7B C6B H6B 120.0 . .
C6B C7B C2B 120.0 . .
C6B C7B H7B 120.0 . .
C2B C7B H7B 120.0 . .
N2B O4B Cu3B 117.8(6) . .
N2B O4B Cu1 121.0(6) . .
Cu3B O4B Cu1 121.3(5) . .
C8B N2B O4B 109.3(9) . .
C8B N2B Cu2B 132.8(9) . .
O4B N2B Cu2B 116.3(7) . .
O5B C8B N2B 121.6(10) . .
O5B C8B C9B 124.0(12) . .
N2B C8B C9B 114.3(11) . .
C8B O5B Cu3B 112.1(8) . .
C10B O6B Cu2B 127.9(11) . .
C10B C9B C14B 120.0 . .
C10B C9B C8B 129.1(15) . .
C14B C9B C8B 110.8(15) . .
O6B C10B C9B 121.2(15) . .
O6B C10B C11B 118.2(16) . .
C9B C10B C11B 120.0 . .
C10B C11B C12B 120.0 . .
C10B C11B H11B 120.0 . .
C12B C11B H11B 120.0 . .
C13B C12B C11B 120.0 . .
C13B C12B H12B 120.0 . .
C11B C12B H12B 120.0 . .
C12B C13B C14B 120.0 . .
C12B C13B H13B 120.0 . .
C14B C13B H13B 120.0 . .
C13B C14B C9B 120.0 . .
C13B C14B H14B 120.0 . .
C9B C14B H14B 120.0 . .
C19 N3 C17 114.4(2) . .
C19 N3 C15 110.9(2) . .
C17 N3 C15 111.6(2) . .
C19 N3 H3N 109.0(19) . .
C17 N3 H3N 105.5(19) . .
C15 N3 H3N 104.7(18) . .
C16 C15 N3 111.3(2) . .
C16 C15 H15A 109.4 . .
N3 C15 H15A 109.4 . .
C16 C15 H15B 109.4 . .
N3 C15 H15B 109.4 . .
H15A C15 H15B 108.0 . .
C15 C16 H16A 109.5 . .
C15 C16 H16B 109.5 . .
H16A C16 H16B 109.5 . .
C15 C16 H16C 109.5 . .
H16A C16 H16C 109.5 . .
H16B C16 H16C 109.5 . .
C18 C17 N3 114.0(2) . .
C18 C17 H17A 108.7 . .
N3 C17 H17A 108.7 . .
C18 C17 H17B 108.7 . .
N3 C17 H17B 108.7 . .
H17A C17 H17B 107.6 . .
C17 C18 H18A 109.5 . .
C17 C18 H18B 109.5 . .
H18A C18 H18B 109.5 . .
C17 C18 H18C 109.5 . .
H18A C18 H18C 109.5 . .
H18B C18 H18C 109.5 . .
N3 C19 C20 114.4(2) . .
N3 C19 H19A 108.7 . .
C20 C19 H19A 108.7 . .
N3 C19 H19B 108.7 . .
C20 C19 H19B 108.7 . .
H19A C19 H19B 107.6 . .
C19 C20 H20A 109.5 . .
C19 C20 H20B 109.5 . .
H20A C20 H20B 109.5 . .
C19 C20 H20C 109.5 . .
H20A C20 H20C 109.5 . .
H20B C20 H20C 109.5 . .

loop_
_geom_bond_atom_site_label_1
_geom_bond_atom_site_label_2
_geom_bond_distance
_geom_bond_site_symmetry_2
Cu1 O4B 1.871(7) 3
Cu1 O4B 1.871(7) .
Cu1 O1 1.896(2) .
Cu1 O1 1.896(2) 3
Cu1 O4 1.8996(19) 3
Cu1 O4 1.8996(19) .
Cu1 O1B 1.906(8) .
Cu1 O1B 1.906(8) 3
Cu2 O6 1.871(2) 3
Cu2 O1 1.9032(19) .
Cu2 N2 1.926(2) 3
Cu2 O2 1.964(2) .
Cu3 O3 1.8999(19) .
Cu3 O4 1.907(2) .
Cu3 N1 1.913(3) .
Cu3 O5 1.940(2) .
O1 N1 1.408(3) .
O2 C1 1.290(3) .
O3 C3 1.341(3) .
N1 C1 1.318(4) .
C1 C2 1.476(4) .
C2 C3 1.410(4) .
C2 C7 1.410(4) .
C3 C4 1.400(4) .
C4 C5 1.390(4) .
C4 H4 0.9500 .
C5 C6 1.387(5) .
C5 H5 0.9500 .
C6 C7 1.379(4) .
C6 H6 0.9500 .
C7 H7 0.9500 .
O4 N2 1.415(3) .
O5 C8 1.303(3) .
O6 C10 1.333(3) .
O6 Cu2 1.871(2) 3
N2 C8 1.306(4) .
N2 Cu2 1.926(2) 3
C8 C9 1.480(4) .
C9 C14 1.408(4) .
C9 C10 1.417(4) .
C10 C11 1.410(4) .
C11 C12 1.387(4) .
C11 H11 0.9500 .
C12 C13 1.397(4) .
C12 H12 0.9500 .
C13 C14 1.377(4) .
C13 H13 0.9500 .
C14 H14 0.9500 .
Cu2B O6B 1.867(8) .
Cu2B O1B 1.920(8) 3
Cu2B N2B 1.935(9) .
Cu2B O2B 1.978(8) 3
Cu3B O4B 1.867(8) .
Cu3B O3B 1.873(8) .
Cu3B N1B 1.932(9) .
Cu3B O5B 1.982(8) .
O1B N1B 1.416(9) .
O1B Cu2B 1.920(8) 3
N1B C1B 1.323(9) .
C1B O2B 1.282(9) .
C1B C2B 1.482(8) .
O2B Cu2B 1.978(8) 3
O3B C3B 1.343(8) .
C2B C3B 1.3900 .
C2B C7B 1.3900 .
C3B C4B 1.3900 .
C4B C5B 1.3900 .
C4B H4B 0.9500 .
C5B C6B 1.3900 .
C5B H5B 0.9500 .
C6B C7B 1.3900 .
C6B H6B 0.9500 .
C7B H7B 0.9500 .
O4B N2B 1.410(10) .
N2B C8B 1.302(10) .
C8B O5B 1.289(9) .
C8B C9B 1.467(10) .
O6B C10B 1.354(9) .
C9B C10B 1.3900 .
C9B C14B 1.3900 .
C10B C11B 1.3900 .
C11B C12B 1.3900 .
C11B H11B 0.9500 .
C12B C13B 1.3900 .
C12B H12B 0.9500 .
C13B C14B 1.3900 .
C13B H13B 0.9500 .
C14B H14B 0.9500 .
N3 C19 1.505(3) .
N3 C17 1.512(3) .
N3 C15 1.520(3) .
N3 H3N 0.91(3) .
C15 C16 1.501(4) .
C15 H15A 0.9900 .
C15 H15B 0.9900 .
C16 H16A 0.9800 .
C16 H16B 0.9800 .
C16 H16C 0.9800 .
C17 C18 1.511(4) .
C17 H17A 0.9900 .
C17 H17B 0.9900 .
C18 H18A 0.9800 .
C18 H18B 0.9800 .
C18 H18C 0.9800 .
C19 C20 1.515(4) .
C19 H19A 0.9900 .
C19 H19B 0.9900 .
C20 H20A 0.9800 .
C20 H20B 0.9800 .
C20 H20C 0.9800 .

loop_
_geom_hbond_atom_site_label_D
_geom_hbond_atom_site_label_H
_geom_hbond_atom_site_label_A
_geom_hbond_distance_DH
_geom_hbond_distance_HA
_geom_hbond_distance_DA
_geom_hbond_angle_DHA
N3 H3N O3 0.91(3) 1.96(3) 2.815(3) 155(3)
N3 H3N O5B 0.91(3) 2.34(3) 3.023(11) 132(2)

loop_
_geom_torsion_atom_site_label_1
_geom_torsion_atom_site_label_2
_geom_torsion_atom_site_label_3
_geom_torsion_atom_site_label_4
_geom_torsion
_geom_torsion_site_symmetry_1
_geom_torsion_site_symmetry_4
O4B Cu1 O1 N1 173.6(5) 3 .
O4B Cu1 O1 N1 -6.4(5) . .
O4 Cu1 O1 N1 176.3(2) 3 .
O4 Cu1 O1 N1 -3.7(2) . .
O1B Cu1 O1 N1 -8.8(7) . .
O1B Cu1 O1 N1 171.2(7) 3 .
O4B Cu1 O1 Cu2 27.5(5) 3 .
O4B Cu1 O1 Cu2 -152.5(5) . .
O4 Cu1 O1 Cu2 30.18(12) 3 .
O4 Cu1 O1 Cu2 -149.82(12) . .
O1B Cu1 O1 Cu2 -154.9(6) . .
O1B Cu1 O1 Cu2 25.1(6) 3 .
N2 Cu2 O1 N1 -167.5(3) 3 .
O2 Cu2 O1 N1 12.12(18) . .
N2 Cu2 O1 Cu1 -19.7(2) 3 .
O2 Cu2 O1 Cu1 159.91(13) . .
O6 Cu2 O2 C1 170.71(19) 3 .
O1 Cu2 O2 C1 -11.67(19) . .
N2 Cu2 O2 C1 -9.6(11) 3 .
O4 Cu3 O3 C3 -92.7(3) . .
N1 Cu3 O3 C3 10.4(2) . .
O5 Cu3 O3 C3 178.7(2) . .
Cu1 O1 N1 C1 -157.77(19) . .
Cu2 O1 N1 C1 -10.6(3) . .
Cu1 O1 N1 Cu3 15.7(3) . .
Cu2 O1 N1 Cu3 162.84(12) . .
O3 Cu3 N1 C1 -7.2(3) . .
O4 Cu3 N1 C1 153.6(3) . .
O5 Cu3 N1 C1 -142.8(3) . .
O3 Cu3 N1 O1 -178.93(19) . .
O4 Cu3 N1 O1 -18.2(2) . .
O5 Cu3 N1 O1 45.4(4) . .
Cu2 O2 C1 N1 9.5(3) . .
Cu2 O2 C1 C2 -168.6(2) . .
O1 N1 C1 O2 0.4(4) . .
Cu3 N1 C1 O2 -171.8(2) . .
O1 N1 C1 C2 178.6(2) . .
Cu3 N1 C1 C2 6.4(4) . .
O2 C1 C2 C3 171.2(3) . .
N1 C1 C2 C3 -7.0(4) . .
O2 C1 C2 C7 -3.7(4) . .
N1 C1 C2 C7 178.1(3) . .
Cu3 O3 C3 C4 165.0(2) . .
Cu3 O3 C3 C2 -14.6(4) . .
C7 C2 C3 O3 -173.5(3) . .
C1 C2 C3 O3 11.8(5) . .
C7 C2 C3 C4 7.0(4) . .
C1 C2 C3 C4 -167.7(3) . .
O3 C3 C4 C5 176.1(3) . .
C2 C3 C4 C5 -4.3(4) . .
C3 C4 C5 C6 -1.5(5) . .
C4 C5 C6 C7 4.4(5) . .
C5 C6 C7 C2 -1.5(5) . .
C3 C2 C7 C6 -4.3(5) . .
C1 C2 C7 C6 170.9(3) . .
O4B Cu1 O4 N2 36.6(7) 3 .
O4B Cu1 O4 N2 -143.4(7) . .
O1 Cu1 O4 N2 -147.2(3) . .
O1 Cu1 O4 N2 32.8(3) 3 .
O1B Cu1 O4 N2 29.2(6) . .
O1B Cu1 O4 N2 -150.8(6) 3 .
O4B Cu1 O4 Cu3 174.3(6) 3 .
O4B Cu1 O4 Cu3 -5.7(6) . .
O1 Cu1 O4 Cu3 -9.46(12) . .
O1 Cu1 O4 Cu3 170.54(12) 3 .
O1B Cu1 O4 Cu3 166.9(5) . .
O1B Cu1 O4 Cu3 -13.1(5) 3 .
O3 Cu3 O4 N2 -102.5(4) . .
N1 Cu3 O4 N2 154.1(3) . .
O5 Cu3 O4 N2 -10.8(3) . .
O3 Cu3 O4 Cu1 118.8(2) . .
N1 Cu3 O4 Cu1 15.46(12) . .
O5 Cu3 O4 Cu1 -149.45(13) . .
O3 Cu3 O5 C8 170.68(19) . .
O4 Cu3 O5 C8 10.69(19) . .
N1 Cu3 O5 C8 -54.3(4) . .
Cu1 O4 N2 C8 148.1(3) . .
Cu3 O4 N2 C8 9.0(5) . .
Cu1 O4 N2 Cu2 -26.9(5) . 3
Cu3 O4 N2 Cu2 -166.0(3) . 3
Cu3 O5 C8 N2 -9.2(4) . .
Cu3 O5 C8 C9 171.1(2) . .
O4 N2 C8 O5 0.4(6) . .
Cu2 N2 C8 O5 174.5(4) 3 .
O4 N2 C8 C9 -179.9(3) . .
Cu2 N2 C8 C9 -5.8(7) 3 .
O5 C8 C9 C14 -4.5(4) . .
N2 C8 C9 C14 175.8(4) . .
O5 C8 C9 C10 175.2(3) . .
N2 C8 C9 C10 -4.5(5) . .
Cu2 O6 C10 C11 -170.9(2) 3 .
Cu2 O6 C10 C9 9.4(4) 3 .
C14 C9 C10 O6 -177.7(3) . .
C8 C9 C10 O6 2.6(5) . .
C14 C9 C10 C11 2.7(4) . .
C8 C9 C10 C11 -177.1(3) . .
O6 C10 C11 C12 179.4(3) . .
C9 C10 C11 C12 -0.9(5) . .
C10 C11 C12 C13 -1.3(5) . .
C11 C12 C13 C14 1.8(5) . .
C12 C13 C14 C9 0.0(5) . .
C10 C9 C14 C13 -2.3(4) . .
C8 C9 C14 C13 177.5(3) . .
O4B Cu1 O1B N1B 153(2) 3 .
O4B Cu1 O1B N1B -27(2) . .
O1 Cu1 O1B N1B -25(2) . .
O1 Cu1 O1B N1B 155(2) 3 .
O4 Cu1 O1B N1B 148.2(19) 3 .
O4 Cu1 O1B N1B -31.8(19) . .
O4B Cu1 O1B Cu2B 19.4(7) 3 3
O4B Cu1 O1B Cu2B -160.6(7) . 3
O1 Cu1 O1B Cu2B -158.7(2) . 3
O1 Cu1 O1B Cu2B 21.3(2) 3 3
O4 Cu1 O1B Cu2B 15.0(9) 3 3
O4 Cu1 O1B Cu2B -165.0(9) . 3
Cu1 O1B N1B C1B -151(2) . .
Cu2B O1B N1B C1B -15(4) 3 .
Cu1 O1B N1B Cu3B 29(4) . .
Cu2B O1B N1B Cu3B 165(2) 3 .
O4B Cu3B N1B C1B 167(4) . .
O3B Cu3B N1B C1B -9(4) . .
O5B Cu3B N1B C1B -158(2) . .
O4B Cu3B N1B O1B -13(3) . .
O3B Cu3B N1B O1B 171(3) . .
O5B Cu3B N1B O1B 22(8) . .
O1B N1B C1B O2B 3(5) . .
Cu3B N1B C1B O2B -177(2) . .
O1B N1B C1B C2B -176(2) . .
Cu3B N1B C1B C2B 4(5) . .
N1B C1B O2B Cu2B 11(3) . 3
C2B C1B O2B Cu2B -171.0(12) . 3
N1B Cu3B O3B C3B 14.4(19) . .
O5B Cu3B O3B C3B -173.7(13) . .
O2B C1B C2B C3B 178.7(13) . .
N1B C1B C2B C3B -3(3) . .
O2B C1B C2B C7B 2(2) . .
N1B C1B C2B C7B -180(3) . .
Cu3B O3B C3B C4B 168.8(9) . .
Cu3B O3B C3B C2B -17.1(18) . .
C7B C2B C3B O3B -173.9(15) . .
C1B C2B C3B O3B 9.5(18) . .
C7B C2B C3B C4B 0.0 . .
C1B C2B C3B C4B -176.5(15) . .
O3B C3B C4B C5B 174.4(14) . .
C2B C3B C4B C5B 0.0 . .
C3B C4B C5B C6B 0.0 . .
C4B C5B C6B C7B 0.0 . .
C5B C6B C7B C2B 0.0 . .
C3B C2B C7B C6B 0.0 . .
C1B C2B C7B C6B 177.0(13) . .
N1B Cu3B O4B N2B 171.8(19) . .
O5B Cu3B O4B N2B 1.0(13) . .
N1B Cu3B O4B Cu1 -8.2(16) . .
O5B Cu3B O4B Cu1 -179.0(9) . .
O1 Cu1 O4B N2B 21.1(12) . .
O1 Cu1 O4B N2B -158.9(12) 3 .
O4 Cu1 O4B N2B 25.6(17) 3 .
O4 Cu1 O4B N2B -154.4(17) . .
O1B Cu1 O4B N2B -160.3(14) . .
O1B Cu1 O4B N2B 19.7(14) 3 .
O1 Cu1 O4B Cu3B -158.9(10) . .
O1 Cu1 O4B Cu3B 21.1(10) 3 .
O4 Cu1 O4B Cu3B -154.4(3) 3 .
O4 Cu1 O4B Cu3B 25.6(3) . .
O1B Cu1 O4B Cu3B 19.7(8) . .
O1B Cu1 O4B Cu3B -160.3(8) 3 .
Cu3B O4B N2B C8B -1(2) . .
Cu1 O4B N2B C8B 179.4(13) . .
Cu3B O4B N2B Cu2B 166.5(9) . .
Cu1 O4B N2B Cu2B -13(2) . .
O6B Cu2B N2B C8B -3(2) . .
O1B Cu2B N2B C8B 162(2) 3 .
O2B Cu2B N2B C8B -135.1(19) 3 .
O6B Cu2B N2B O4B -166.0(15) . .
O1B Cu2B N2B O4B -1.0(15) 3 .
O2B Cu2B N2B O4B 62(3) 3 .
O4B N2B C8B O5B -1(3) . .
Cu2B N2B C8B O5B -164.8(15) . .
O4B N2B C8B C9B 179.0(14) . .
Cu2B N2B C8B C9B 15(3) . .
N2B C8B O5B Cu3B 1(2) . .
C9B C8B O5B Cu3B -178.2(13) . .
O4B Cu3B O5B C8B -1.2(12) . .
O3B Cu3B O5B C8B 174.1(12) . .
N1B Cu3B O5B C8B -37(5) . .
O1B Cu2B O6B C10B -112.6(19) 3 .
N2B Cu2B O6B C10B -10.9(16) . .
O2B Cu2B O6B C10B 156.5(14) 3 .
O5B C8B C9B C10B 161.3(14) . .
N2B C8B C9B C10B -18(2) . .
O5B C8B C9B C14B -21(2) . .
N2B C8B C9B C14B 159.2(16) . .
Cu2B O6B C10B C9B 10.3(19) . .
Cu2B O6B C10B C11B -160.9(10) . .
C14B C9B C10B O6B -171.0(15) . .
C8B C9B C10B O6B 6.4(18) . .
C14B C9B C10B C11B 0.0 . .
C8B C9B C10B C11B 177.4(16) . .
O6B C10B C11B C12B 171.3(14) . .
C9B C10B C11B C12B 0.0 . .
C10B C11B C12B C13B 0.0 . .
C11B C12B C13B C14B 0.0 . .
C12B C13B C14B C9B 0.0 . .
C10B C9B C14B C13B 0.0 . .
C8B C9B C14B C13B -177.8(14) . .
C19 N3 C15 C16 -64.5(3) . .
C17 N3 C15 C16 166.7(2) . .
C19 N3 C17 C18 -60.2(3) . .
C15 N3 C17 C18 66.7(3) . .
C17 N3 C19 C20 -43.8(3) . .
C15 N3 C19 C20 -171.1(2) . .
